data_1100100
loop_
_publ_author_name
'Zalkin, A.'
'Ruben, H.'
'Templeton, D. H.'

_publ_section_title
;
 The crystal structure and hydrogen bonding of magnesium sulfate hexahydrate
;
_journal_issue 3
_journal_name_full 'Acta Crystallographica (1,1948-23,1967)'
_journal_page_first 235
_journal_page_last 240
_journal_paper_doi 10.1107/S0365110X64000603
_journal_volume 17
_journal_year 1964
_chemical_formula_structural 'Mg S O4 (H2 O)6'
_chemical_name_mineral Hexahydrite
_chemical_name_systematic 'Magnesium sulfate hexahydrate'
_space_group_IT_number 15
_symmetry_cell_setting monoclinic
_symmetry_Int_Tables_number 15
_symmetry_space_group_name_Hall '-C 2yc'
_symmetry_space_group_name_H-M 'C 1 2/c 1'
_cell_angle_alpha 90
_cell_angle_beta 98.30(5)
_cell_angle_gamma 90
_cell_formula_units_Z 8
_cell_length_a 10.110(5)
_cell_length_b 7.212(4)
_cell_length_c 24.40999(1000)
_cell_volume 1761.2
_exptl_crystal_density_meas 1.76
_refine_ls_R_factor_all 0.115
_cod_database_code 1100100
_cod_depositor_comments
;
 Reducing the number of attached hydrogen atoms from 2 to 0 for
 water molecules since explicit coordinates of theese hydrogen
 atoms are provided.

 Antanas Vaitkus,
 2016-12-27

 Changing the x coordinate of atom 'H12' from '0.647' to '0.847'
 after consulting the original publication.

 Antanas Vaitkus,
 2016-12-27
;

loop_
_symmetry_equiv_pos_as_xyz
x,y,z
-x,y,1/2-z
-x,-y,-z
x,-y,1/2+z
1/2+x,1/2+y,z
1/2-x,1/2+y,1/2-z
1/2-x,1/2-y,-z
1/2+x,1/2-y,1/2+z

loop_
_atom_site_label
_atom_site_type_symbol
_atom_site_symmetry_multiplicity
_atom_site_Wyckoff_symbol
_atom_site_fract_x
_atom_site_fract_y
_atom_site_fract_z
_atom_site_occupancy
_atom_site_attached_hydrogens
_atom_site_calc_flag
Mg1 Mg2+ 4 a 0. 0. 0. 1. 0 d
Mg2 Mg2+ 4 e 0. 0.9425(2) 0.25 1. 0 d
S1 S6+ 8 f 0.8659(1) 0.4490(1) 0.1241 1. 0 d
O1 O2- 8 f 0.7747(2) 0.5986(3) 0.1361(1) 1. 0 d
O2 O2- 8 f 0.9834(2) 0.4442(3) 0.1665(1) 1. 0 d
O3 O2- 8 f 0.9096(2) 0.4854(3) 0.0692(1) 1. 0 d
O4 O2- 8 f 0.7961(2) 0.2688(3) 0.1211(1) 1. 0 d
O5 O2- 8 f 0.5852(2) 0.7125(3) 0.0483(1) 1. 0 d
O6 O2- 8 f 0.5393(2) 0.3162(3) 0.0640(1) 1. 0 d
O7 O2- 8 f 0.3126(2) 0.5464(3) 0.0231(1) 1. 0 d
O8 O2- 8 f 0.8887(2) 0.1486(3) 0.2820(1) 1. 0 d
O9 O2- 8 f 0.8884(2) 0.7405(3) 0.2811(1) 1. 0 d
O10 O2- 8 f 0.8598(2) 0.9435(3) 0.1799(1) 1. 0 d
H1 H1+ 8 f 0.643 0.698 0.076 1. 0 d
H2 H1+ 8 f 0.539 0.806 0.045 1. 0 d
H3 H1+ 8 f 0.495 0.232 0.06 1. 0 d
H4 H1+ 8 f 0.614 0.34 0.093 1. 0 d
H5 H1+ 8 f 0.304 0.65 0.055 1. 0 d
H6 H1+ 8 f 0.271 0.544 0.014 1. 0 d
H7 H1+ 8 f 0.84 0.092 0.312 1. 0 d
H8 H1+ 8 f 0.937 0.235 0.296 1. 0 d
H9 H1+ 8 f 0.94 0.651 0.291 1. 0 d
H10 H1+ 8 f 0.82 0.733 0.275 1. 0 d
H11 H1+ 8 f 0.849 0.831 0.164 1. 0 d
H12 H1+ 8 f 0.847 0.033 0.164 1. 0 d

loop_
_atom_type_symbol
_atom_type_oxidation_number
Mg2+ 2.000
S6+ 6.000
O2- -2.000
H1+ 1.000
